data_4344268
loop_
_publ_author_name
'Evans, H.T.jr.'

_publ_section_title
;
 The molecular structure of the isopoly complex ion, decavanadate (V10
 O28)
;
_journal_name_full 'Inorganic Chemistry'
_journal_page_first 967
_journal_page_last 977
_journal_volume 5
_journal_year 1966
_chemical_formula_sum 'H32 K2 O44 V10 Zn2'
_chemical_name_systematic 'K2 Zn2 V10 O28 (H2 O)16'
_space_group_IT_number 2
_symmetry_space_group_name_Hall '-P 1'
_symmetry_space_group_name_H-M 'P -1'
_cell_angle_alpha 104.956
_cell_angle_beta 109.536
_cell_angle_gamma 65
_cell_formula_units_Z 1
_cell_length_a 10.778
_cell_length_b 11.146
_cell_length_c 8.774
_cell_volume 891.835
_citation_journal_id_ASTM INOCAJ
_cod_data_source_file Evans_INOCAJ_1966_1879.cif
_cod_data_source_block H32K2O44V10Zn2
_cod_original_cell_volume 891.8352
_cod_database_code 4344268

loop_
_symmetry_equiv_pos_as_xyz
x,y,z
-x,-y,-z

loop_
_atom_site_label
_atom_site_type_symbol
_atom_site_fract_x
_atom_site_fract_y
_atom_site_fract_z
_atom_site_occupancy
_atom_site_U_iso_or_equiv
O14 O-2 0.8237 0.1611 0.1736 1 0.0
V3 V+5 0.2718 0.8027 0.3655 1 0.0
O6 O-2 0.101 0.4871 0.2936 1 0.0
V5 V+5 0.7372 0.2442 0.3083 1 0.0
O7 O-2 0.3271 0.2163 0.2595 1 0.0
O4 O-2 0.8065 0.1278 0.4593 1 0.0
O11 O-2 0.1903 0.9231 0.2568 1 0.0
O19 O-2 0.6564 0.9406 0.0828 1 0.0
K1 K+1 0.0832 0.2255 0.3146 1 0.0
O17 O-2 0.8953 0.8569 0.3755 1 0.0
O16 O-2 0.8247 0.6305 0.3678 1 0.0
V1 V+5 0.219 0.5529 0.3845 1 0.0
O3 O-2 0.5984 0.3797 0.4854 1 0.0
O22 O-2 0.9189 0.8884 0.0077 1 0.0
V2 V+5 0.449 0.2756 0.353 1 0.0
O20 O-2 0.8458 0.6632 0.0586 1 0.0
O15 O-2 0.6273 0.899 0.4087 1 0.0
V4 V+5 0.5026 0.5225 0.322 1 0.0
O13 O-2 0.6082 0.4171 0.202 1 0.0
O2 O-2 0.438 0.8359 0.4912 1 0.0
O12 O-2 0.4018 0.6637 0.2298 1 0.0
O21 O-2 0.8461 0.4081 0.0694 1 0.0
Zn1 Zn+2 0.7291 0.79 0.2253 1 0.0
O10 O-2 0.5682 0.2061 0.2223 1 0.0
O8 O-2 0.1605 0.6983 0.2786 1 0.0
O5 O-2 0.8437 0.3443 0.4369 1 0.0
O1 O-2 0.6439 0.5898 0.4769 1 0.0
O18 O-2 0.5587 0.7316 0.0933 1 0.0
O9 O-2 0.3596 0.4469 0.2579 1 0.0
